data_1008882
loop_
_publ_author_name
'Klein, W'
'Armbruster, K'
'Jansen, M'

_publ_section_title
;
Synthesis and crystal structure determination of sodium ozonide
;
_journal_coden_ASTM CHCOFS
_journal_name_full 'Chemical Communications'
_journal_page_first 707
_journal_page_last 708
_journal_volume 1998
_journal_year 1998
_chemical_formula_structural 'Na O3'
_chemical_formula_sum 'Na O3'
_chemical_name_systematic 'Sodium ozonide'
_space_group_IT_number 44
_symmetry_cell_setting orthorhombic
_symmetry_Int_Tables_number 44
_symmetry_space_group_name_Hall 'I -2 -2'
_symmetry_space_group_name_H-M 'I m 2 m'
_cell_angle_alpha 90
_cell_angle_beta 90
_cell_angle_gamma 90
_cell_formula_units_Z 2
_cell_length_a 3.5070(2)
_cell_length_b 5.7703(3)
_cell_length_c 5.2701(3)
_cell_volume 106.6
_refine_ls_R_factor_all 0.037
_cod_database_code 1008882

loop_
_symmetry_equiv_pos_as_xyz
x,y,z
-x,y,-z
-x,y,z
x,y,-z
1/2+x,1/2+y,1/2+z
1/2-x,1/2+y,1/2-z
1/2-x,1/2+y,1/2+z
1/2+x,1/2+y,1/2-z

loop_
_atom_site_label
_atom_site_type_symbol
_atom_site_symmetry_multiplicity
_atom_site_Wyckoff_symbol
_atom_site_fract_x
_atom_site_fract_y
_atom_site_fract_z
_atom_site_occupancy
_atom_site_attached_hydrogens
_atom_site_calc_flag
Na1 Na1+ 2 a 0. 0.5074(3) 0. 1. 0 d
O1 O0- 2 a 0. 0.0106(6) 0. 1. 0 d
O2 O0- 4 c 0. 0.8811(3) 0.2139(3) 1. 0 d

loop_
_atom_type_symbol
_atom_type_oxidation_number
Na1+ 1.000
O0- -0.333
